data_7018222
loop_
_publ_author_name
'Oseback, Shannon N.'
'Shim, Sarah W.'
'Kumar, Mukesh'
'Greer, Samuel M.'
'Gardner, Sean R.'
'Lemar, Keisha M.'
'Degregory, Paul R.'
'Papish, Elizabeth T.'
'Tierney, David L.'
'Zeller, Matthias'
'Yap, Glenn P. A.'

_publ_section_title
;
 Crowded bis ligand complexes of Ttz(Ph,Me) with first row transition
 metals rearrange due to ligand field effects: structural and electronic
 characterization (Ttz(Ph,Me) =
 tris(3-phenyl-5-methyl-1,2,4-triazolyl)borate).
;
_journal_issue 9
_journal_name_full 'Dalton transactions (Cambridge, England : 2003)'
_journal_page_first 2774
_journal_page_last 2787
_journal_paper_doi 10.1039/c2dt12029a
_journal_volume 41
_journal_year 2012
_chemical_formula_sum 'C26 H42 B2 Cl4 Co N18'
_chemical_formula_weight 829.13
_chemical_name_systematic
;
?
;
_space_group_IT_number 2
_symmetry_cell_setting triclinic
_symmetry_space_group_name_Hall '-P 1'
_symmetry_space_group_name_H-M 'P -1'
_atom_sites_solution_hydrogens geom
_atom_sites_solution_primary direct
_atom_sites_solution_secondary difmap
_audit_creation_method SHELXL-97
_cell_angle_alpha 101.173(3)
_cell_angle_beta 96.336(3)
_cell_angle_gamma 114.198(2)
_cell_formula_units_Z 2
_cell_length_a 10.5094(16)
_cell_length_b 10.5276(17)
_cell_length_c 19.314(4)
_cell_measurement_reflns_used 6797
_cell_measurement_temperature 100(2)
_cell_measurement_theta_max 30.82
_cell_measurement_theta_min 2.17
_cell_volume 1868.7(6)
_computing_cell_refinement 'Apex2 v2009.7-0'
_computing_data_collection 'Apex2 v2009.7-0 (Bruker, 2009)'
_computing_data_reduction 'Apex2 v2009.7-0'
_computing_molecular_graphics 'SHELXTL 6.14'
_computing_publication_material 'SHELXTL 6.14'
_computing_structure_refinement 'SHELXTL 6.14'
_computing_structure_solution 'SHELXTL 6.14 (Bruker, 2000-2003; Sheldrick, 2008)'
_diffrn_ambient_temperature 100(2)
_diffrn_measured_fraction_theta_full 0.995
_diffrn_measured_fraction_theta_max 0.909
_diffrn_measurement_device_type 'Bruker AXS SMART APEX CCD diffractometer'
_diffrn_measurement_method '\w scans'
_diffrn_radiation_monochromator graphite
_diffrn_radiation_source 'fine-focus sealed tube'
_diffrn_radiation_type MoK\a
_diffrn_radiation_wavelength 0.71073
_diffrn_reflns_av_R_equivalents 0.0340
_diffrn_reflns_av_sigmaI/netI 0.0310
_diffrn_reflns_limit_h_max 15
_diffrn_reflns_limit_h_min -15
_diffrn_reflns_limit_k_max 14
_diffrn_reflns_limit_k_min -14
_diffrn_reflns_limit_l_max 27
_diffrn_reflns_limit_l_min -27
_diffrn_reflns_number 42736
_diffrn_reflns_theta_full 28.00
_diffrn_reflns_theta_max 31.51
_diffrn_reflns_theta_min 1.10
_diffrn_standards_number 0
_exptl_absorpt_coefficient_mu 0.793
_exptl_absorpt_correction_T_max 0.7463
_exptl_absorpt_correction_T_min 0.6832
_exptl_absorpt_correction_type multi-scan
_exptl_absorpt_process_details 'Apex2 v2009.7-0 (Bruker, 2009)'
_exptl_crystal_colour yellow
_exptl_crystal_density_diffrn 1.474
_exptl_crystal_density_method 'not measured'
_exptl_crystal_description block
_exptl_crystal_F_000 858
_exptl_crystal_size_max 0.41
_exptl_crystal_size_mid 0.39
_exptl_crystal_size_min 0.27
_refine_diff_density_max 1.360
_refine_diff_density_min -1.252
_refine_diff_density_rms 0.107
_refine_ls_extinction_method none
_refine_ls_goodness_of_fit_ref 1.065
_refine_ls_hydrogen_treatment constr
_refine_ls_matrix_type full
_refine_ls_number_parameters 521
_refine_ls_number_reflns 11342
_refine_ls_number_restraints 32
_refine_ls_restrained_S_all 1.069
_refine_ls_R_factor_all 0.0713
_refine_ls_R_factor_gt 0.0593
_refine_ls_shift/su_max 0.000
_refine_ls_shift/su_mean 0.000
_refine_ls_structure_factor_coef Fsqd
_refine_ls_weighting_details 'calc w=1/[\s^2^(Fo^2^)+(0.0895P)^2^+2.5320P] where P=(Fo^2^+2Fc^2^)/3'
_refine_ls_weighting_scheme calc
_refine_ls_wR_factor_gt 0.1648
_refine_ls_wR_factor_ref 0.1777
_reflns_number_gt 9398
_reflns_number_total 11342
_reflns_threshold_expression I>2\s(I)
_cod_data_source_file c2dt12029a.txt
_cod_data_source_block 11mz052_0m
_cod_depositor_comments
;
The following automatic conversions were performed:

'_symmetry_cell_setting' value 'Triclinic' changed to 'triclinic'
according to /home/saulius/struct/CIF-dictionaries/cif_core.dic
dictionary named 'cif_core.dic' version 2.4.1 from 2010-06-29.

Automatic conversion script
Id: cif_fix_values 1715 2011-07-08 13:25:40Z adriana 
;
_cod_original_sg_symbol_H-M P-1
_cod_database_code 7018222

loop_
_symmetry_equiv_pos_as_xyz
'x, y, z'
'-x, -y, -z'

loop_
_atom_site_label
_atom_site_type_symbol
_atom_site_fract_x
_atom_site_fract_y
_atom_site_fract_z
_atom_site_U_iso_or_equiv
_atom_site_adp_type
_atom_site_occupancy
_atom_site_symmetry_multiplicity
_atom_site_calc_flag
_atom_site_refinement_flags
_atom_site_disorder_assembly
_atom_site_disorder_group
B1 B 0.0317(3) 0.6120(3) 0.17884(14) 0.0207(4) Uani 1 1 d . . .
H1 H -0.0303 0.6514 0.1572 0.025 Uiso 1 1 calc R . .
B2 B 0.4303(2) 0.3546(3) 0.31788(13) 0.0178(4) Uani 1 1 d . . .
H2 H 0.4913 0.3142 0.3395 0.021 Uiso 1 1 calc R . .
C1 C 0.5598(2) 0.8106(3) 0.25053(15) 0.0268(5) Uani 1 1 d . . .
H1A H 0.5495 0.7293 0.2707 0.040 Uiso 1 1 calc R . .
H1B H 0.6166 0.9015 0.2878 0.040 Uiso 1 1 calc R . .
H1C H 0.6077 0.8081 0.2099 0.040 Uiso 1 1 calc R . .
C2 C 0.4163(2) 0.8001(2) 0.22489(12) 0.0213(4) Uani 1 1 d . . .
C3 C 0.2544(3) 0.8502(3) 0.18144(13) 0.0245(4) Uani 1 1 d . . .
C4 C 0.1780(3) 0.9254(3) 0.15117(15) 0.0334(6) Uani 1 1 d . . .
H4A H 0.2459 1.0253 0.1554 0.050 Uiso 1 1 calc R . .
H4B H 0.1040 0.9250 0.1780 0.050 Uiso 1 1 calc R . .
H4C H 0.1337 0.8754 0.1002 0.050 Uiso 1 1 calc R . .
C5 C 0.0840(3) 0.1640(3) 0.09019(14) 0.0287(5) Uani 1 1 d . . .
H5A H 0.1723 0.2018 0.1267 0.043 Uiso 1 1 calc R . .
H5B H 0.1027 0.1382 0.0421 0.043 Uiso 1 1 calc R . .
H5C H 0.0116 0.0781 0.0996 0.043 Uiso 1 1 calc R . .
C6 C 0.0317(2) 0.2759(3) 0.09344(13) 0.0224(4) Uani 1 1 d . . .
C7 C -0.0888(3) 0.3840(3) 0.06662(12) 0.0243(4) Uani 1 1 d . . .
C8 C -0.1937(3) 0.4227(3) 0.02939(15) 0.0345(6) Uani 1 1 d . . .
H8A H -0.2421 0.3527 -0.0177 0.052 Uiso 1 1 calc R . .
H8B H -0.1439 0.5195 0.0225 0.052 Uiso 1 1 calc R . .
H8C H -0.2642 0.4215 0.0588 0.052 Uiso 1 1 calc R . .
C9 C 0.0675(3) 0.4735(3) 0.40996(13) 0.0265(5) Uani 1 1 d . . .
H9A H 0.1340 0.4351 0.3956 0.040 Uiso 1 1 calc R . .
H9B H -0.0156 0.3971 0.4195 0.040 Uiso 1 1 calc R . .
H9C H 0.1153 0.5535 0.4538 0.040 Uiso 1 1 calc R . .
C10 C 0.0202(2) 0.5264(2) 0.35084(12) 0.0208(4) Uani 1 1 d . . .
C11 C -0.0872(2) 0.6165(3) 0.29168(13) 0.0223(4) Uani 1 1 d . . .
C12 C -0.1788(3) 0.6847(3) 0.27047(16) 0.0296(5) Uani 1 1 d . . .
H12A H -0.2490 0.6730 0.3011 0.044 Uiso 1 1 calc R . .
H12B H -0.2285 0.6384 0.2198 0.044 Uiso 1 1 calc R . .
H12C H -0.1193 0.7877 0.2764 0.044 Uiso 1 1 calc R . .
C13 C 0.2781(3) 0.0628(3) 0.36695(15) 0.0286(5) Uani 1 1 d . . .
H13A H 0.2077 -0.0293 0.3719 0.043 Uiso 1 1 calc R . .
H13B H 0.3314 0.1268 0.4149 0.043 Uiso 1 1 calc R . .
H13C H 0.3443 0.0456 0.3388 0.043 Uiso 1 1 calc R . .
C14 C 0.2037(3) 0.1315(2) 0.32925(12) 0.0214(4) Uani 1 1 d . . .
C15 C 0.0446(2) 0.1748(2) 0.27651(12) 0.0206(4) Uani 1 1 d . . .
C16 C -0.0982(2) 0.1600(3) 0.24488(14) 0.0264(5) Uani 1 1 d . . .
H16A H -0.0861 0.2386 0.2221 0.040 Uiso 1 1 calc R . .
H16B H -0.1514 0.1647 0.2831 0.040 Uiso 1 1 calc R . .
H16C H -0.1510 0.0671 0.2085 0.040 Uiso 1 1 calc R . .
C17 C 0.6704(2) 0.5517(3) 0.46188(13) 0.0246(4) Uani 1 1 d . . .
H17A H 0.7371 0.5494 0.4306 0.037 Uiso 1 1 calc R . .
H17B H 0.6218 0.4566 0.4709 0.037 Uiso 1 1 calc R . .
H17C H 0.7230 0.6242 0.5079 0.037 Uiso 1 1 calc R . .
C18 C 0.5630(2) 0.5894(2) 0.42598(11) 0.0185(4) Uani 1 1 d . . .
C19 C 0.4394(2) 0.6971(2) 0.40143(12) 0.0196(4) Uani 1 1 d . . .
C20 C 0.3840(3) 0.8073(3) 0.40656(14) 0.0260(5) Uani 1 1 d . . .
H20A H 0.2982 0.7713 0.3686 0.039 Uiso 1 1 calc R . .
H20B H 0.4570 0.8967 0.4005 0.039 Uiso 1 1 calc R . .
H20C H 0.3603 0.8263 0.4540 0.039 Uiso 1 1 calc R . .
C21 C 0.6291(3) 0.2670(3) 0.22273(15) 0.0271(5) Uani 1 1 d . . .
H21A H 0.6906 0.2663 0.1882 0.041 Uiso 1 1 calc R . .
H21B H 0.5672 0.1676 0.2228 0.041 Uiso 1 1 calc R . .
H21C H 0.6884 0.3206 0.2712 0.041 Uiso 1 1 calc R . .
C22 C 0.5399(2) 0.3377(2) 0.20167(13) 0.0213(4) Uani 1 1 d . . .
C23 C 0.4420(2) 0.4390(2) 0.14529(12) 0.0205(4) Uani 1 1 d . . .
C24 C 0.4023(3) 0.5014(3) 0.08834(13) 0.0264(5) Uani 1 1 d . . .
H24A H 0.3395 0.5440 0.1038 0.040 Uiso 1 1 calc R . .
H24B H 0.3526 0.4251 0.0433 0.040 Uiso 1 1 calc R . .
H24C H 0.4888 0.5763 0.0805 0.040 Uiso 1 1 calc R . .
C25 C 0.8250(4) 0.0471(4) 0.4343(2) 0.0498(11) Uani 0.873(4) 1 d PD A 1
H25A H 0.7631 -0.0445 0.4446 0.060 Uiso 0.873(4) 1 calc PR A 1
H25B H 0.8728 0.0249 0.3955 0.060 Uiso 0.873(4) 1 calc PR A 1
C26 C 0.6623(5) 0.8962(5) 0.0260(2) 0.0453(10) Uani 0.773(2) 1 d PD B 1
H26A H 0.7304 0.9857 0.0164 0.054 Uiso 0.773(2) 1 calc PR B 1
H26B H 0.6033 0.8277 -0.0208 0.054 Uiso 0.773(2) 1 calc PR B 1
Cl1 Cl 0.71772(15) 0.13585(15) 0.40596(7) 0.0507(4) Uani 0.873(4) 1 d PD A 1
Cl2 Cl 0.95151(16) 0.16402(13) 0.51160(6) 0.0521(4) Uani 0.873(4) 1 d PD A 1
Cl3 Cl 0.55233(13) 0.93559(13) 0.07960(6) 0.0490(3) Uani 0.773(2) 1 d PD B 1
Cl4 Cl 0.75807(16) 0.81908(16) 0.07081(8) 0.0499(3) Uani 0.773(2) 1 d PD B 1
Co1 Co 0.23233(3) 0.48462(3) 0.248156(15) 0.01587(9) Uani 1 1 d . . .
N1 N 0.2958(2) 0.6850(2) 0.21996(10) 0.0192(3) Uani 1 1 d . . .
N2 N 0.1907(2) 0.7181(2) 0.19097(10) 0.0194(3) Uani 1 1 d . . .
N3 N 0.3957(2) 0.9052(2) 0.20227(12) 0.0282(4) Uani 1 1 d . . .
N4 N 0.0832(2) 0.3952(2) 0.14692(10) 0.0197(3) Uani 1 1 d . . .
N5 N 0.0047(2) 0.4661(2) 0.12917(10) 0.0198(3) Uani 1 1 d . . .
N6 N -0.0751(2) 0.2635(2) 0.04261(11) 0.0276(4) Uani 1 1 d . . .
N7 N 0.0714(2) 0.5304(2) 0.29114(10) 0.0195(3) Uani 1 1 d . . .
N8 N 0.0007(2) 0.5888(2) 0.25277(10) 0.0194(3) Uani 1 1 d . . .
N9 N -0.0790(2) 0.5777(2) 0.35329(11) 0.0251(4) Uani 1 1 d . . .
N10 N 0.1668(2) 0.2825(2) 0.27521(10) 0.0188(3) Uani 1 1 d . . .
N11 N 0.2704(2) 0.25390(19) 0.30939(10) 0.0178(3) Uani 1 1 d . . .
N12 N 0.0616(2) 0.0787(2) 0.30946(11) 0.0234(4) Uani 1 1 d . . .
N13 N 0.3829(2) 0.5746(2) 0.34948(10) 0.0180(3) Uani 1 1 d . . .
N14 N 0.46361(19) 0.50447(19) 0.36575(10) 0.0171(3) Uani 1 1 d . . .
N15 N 0.5513(2) 0.7115(2) 0.44949(10) 0.0211(4) Uani 1 1 d . . .
N16 N 0.3931(2) 0.4377(2) 0.20547(10) 0.0185(3) Uani 1 1 d . . .
N17 N 0.4571(2) 0.3719(2) 0.24222(10) 0.0181(3) Uani 1 1 d . . .
N18 N 0.5326(2) 0.3774(2) 0.14025(11) 0.0234(4) Uani 1 1 d . . .
C26B C 0.598(2) 0.8443(19) 0.0482(13) 0.0453(10) Uani 0.117(3) 1 d PD C 2
H26C H 0.5328 0.8498 0.0806 0.054 Uiso 0.117(3) 1 calc PR C 2
H26D H 0.5404 0.7704 0.0026 0.054 Uiso 0.117(3) 1 calc PR C 2
Cl3B Cl 0.6869(8) 1.0120(8) 0.0303(4) 0.052(2) Uani 0.117(3) 1 d PD C 2
Cl4B Cl 0.7206(11) 0.7946(10) 0.0887(5) 0.0499(3) Uani 0.117(3) 1 d PD C 2
C26C C 0.665(2) 0.936(3) 0.0740(10) 0.0453(10) Uani 0.109(3) 1 d PD D 3
H26E H 0.6086 0.9429 0.1113 0.054 Uiso 0.109(3) 1 calc PR D 3
H26F H 0.7278 1.0358 0.0725 0.054 Uiso 0.109(3) 1 calc PR D 3
Cl3C Cl 0.5504(14) 0.8410(13) -0.0095(6) 0.080(4) Uani 0.109(3) 1 d PD D 3
Cl4C Cl 0.7683(11) 0.8509(12) 0.0964(6) 0.0499(3) Uani 0.109(3) 1 d PD D 3
C25B C 0.913(2) 0.067(3) 0.4226(9) 0.0498(11) Uani 0.127(4) 1 d PD A 2
H25C H 0.9769 0.1174 0.3927 0.060 Uiso 0.127(4) 1 calc PR A 2
H25D H 0.8824 -0.0385 0.4052 0.060 Uiso 0.127(4) 1 calc PR A 2
Cl1B Cl 0.7582(11) 0.1078(12) 0.4218(6) 0.061(2) Uani 0.127(4) 1 d PD A 2
Cl2B Cl 1.0005(11) 0.1359(10) 0.5197(4) 0.0521(4) Uani 0.127(4) 1 d PD A 2

loop_
_atom_site_aniso_label
_atom_site_aniso_U_11
_atom_site_aniso_U_22
_atom_site_aniso_U_33
_atom_site_aniso_U_23
_atom_site_aniso_U_13
_atom_site_aniso_U_12
B1 0.0215(11) 0.0254(11) 0.0216(11) 0.0095(9) 0.0041(9) 0.0153(10)
B2 0.0163(10) 0.0189(10) 0.0211(10) 0.0078(8) 0.0011(8) 0.0103(8)
C1 0.0174(10) 0.0268(11) 0.0353(13) 0.0119(9) 0.0060(9) 0.0071(9)
C2 0.0221(10) 0.0206(10) 0.0230(10) 0.0088(8) 0.0059(8) 0.0096(8)
C3 0.0307(12) 0.0209(10) 0.0243(10) 0.0089(8) 0.0017(9) 0.0134(9)
C4 0.0422(15) 0.0232(11) 0.0361(13) 0.0125(10) -0.0032(11) 0.0166(11)
C5 0.0315(12) 0.0225(11) 0.0313(12) 0.0038(9) 0.0003(10) 0.0144(10)
C6 0.0209(10) 0.0228(10) 0.0231(10) 0.0060(8) 0.0018(8) 0.0100(8)
C7 0.0231(10) 0.0340(12) 0.0189(10) 0.0079(9) 0.0018(8) 0.0160(10)
C8 0.0315(13) 0.0512(17) 0.0256(12) 0.0088(11) -0.0039(10) 0.0260(13)
C9 0.0302(12) 0.0309(12) 0.0231(11) 0.0129(9) 0.0088(9) 0.0146(10)
C10 0.0202(9) 0.0218(10) 0.0212(10) 0.0068(8) 0.0046(8) 0.0096(8)
C11 0.0181(9) 0.0234(10) 0.0280(11) 0.0064(8) 0.0055(8) 0.0115(8)
C12 0.0237(11) 0.0326(12) 0.0416(14) 0.0119(11) 0.0093(10) 0.0197(10)
C13 0.0306(12) 0.0227(11) 0.0344(13) 0.0150(9) -0.0011(10) 0.0123(10)
C14 0.0245(10) 0.0167(9) 0.0235(10) 0.0084(8) 0.0015(8) 0.0092(8)
C15 0.0198(9) 0.0196(9) 0.0226(10) 0.0076(8) 0.0023(8) 0.0087(8)
C16 0.0181(10) 0.0294(12) 0.0310(12) 0.0113(9) 0.0029(9) 0.0090(9)
C17 0.0167(9) 0.0349(12) 0.0232(10) 0.0101(9) 0.0012(8) 0.0122(9)
C18 0.0151(8) 0.0237(10) 0.0169(9) 0.0084(7) 0.0036(7) 0.0075(8)
C19 0.0203(9) 0.0176(9) 0.0219(10) 0.0076(7) 0.0053(8) 0.0082(8)
C20 0.0295(11) 0.0214(10) 0.0306(12) 0.0063(9) 0.0079(9) 0.0146(9)
C21 0.0245(11) 0.0264(11) 0.0394(13) 0.0112(10) 0.0089(10) 0.0182(10)
C22 0.0185(9) 0.0193(9) 0.0273(11) 0.0053(8) 0.0045(8) 0.0098(8)
C23 0.0205(9) 0.0219(10) 0.0211(10) 0.0062(8) 0.0038(8) 0.0111(8)
C24 0.0321(12) 0.0343(12) 0.0201(10) 0.0122(9) 0.0068(9) 0.0192(11)
C25 0.042(2) 0.0357(18) 0.0391(18) -0.0047(14) 0.0122(16) -0.0080(16)
C26 0.047(2) 0.039(2) 0.0316(18) -0.0017(15) 0.0201(17) 0.0041(18)
Cl1 0.0423(6) 0.0510(6) 0.0407(6) 0.0071(4) 0.0123(5) 0.0047(5)
Cl2 0.0505(7) 0.0424(5) 0.0416(5) 0.0054(4) 0.0059(5) 0.0031(5)
Cl3 0.0506(6) 0.0514(6) 0.0362(5) 0.0042(4) 0.0173(4) 0.0156(5)
Cl4 0.0478(6) 0.0390(6) 0.0431(7) -0.0021(5) 0.0168(6) 0.0043(5)
Co1 0.01562(14) 0.01759(15) 0.01857(15) 0.00792(10) 0.00231(10) 0.01025(11)
N1 0.0188(8) 0.0217(8) 0.0238(9) 0.0109(7) 0.0056(7) 0.0129(7)
N2 0.0218(9) 0.0206(8) 0.0217(8) 0.0104(7) 0.0040(7) 0.0132(7)
N3 0.0306(11) 0.0195(9) 0.0315(11) 0.0107(8) 0.0013(8) 0.0078(8)
N4 0.0205(8) 0.0207(8) 0.0215(8) 0.0079(7) 0.0021(7) 0.0121(7)
N5 0.0185(8) 0.0256(9) 0.0203(8) 0.0091(7) 0.0019(7) 0.0135(7)
N6 0.0269(10) 0.0327(11) 0.0230(9) 0.0042(8) 0.0002(8) 0.0156(9)
N7 0.0190(8) 0.0233(9) 0.0223(8) 0.0109(7) 0.0043(7) 0.0132(7)
N8 0.0193(8) 0.0236(9) 0.0232(9) 0.0102(7) 0.0055(7) 0.0150(7)
N9 0.0242(9) 0.0280(10) 0.0271(10) 0.0077(8) 0.0094(8) 0.0142(8)
N10 0.0164(8) 0.0199(8) 0.0233(9) 0.0088(7) 0.0015(7) 0.0104(7)
N11 0.0180(8) 0.0170(8) 0.0218(8) 0.0081(6) 0.0012(6) 0.0103(7)
N12 0.0233(9) 0.0196(9) 0.0266(9) 0.0096(7) 0.0029(7) 0.0077(7)
N13 0.0187(8) 0.0184(8) 0.0202(8) 0.0078(6) 0.0028(7) 0.0104(7)
N14 0.0155(7) 0.0185(8) 0.0196(8) 0.0074(6) 0.0017(6) 0.0091(7)
N15 0.0190(8) 0.0221(9) 0.0205(8) 0.0056(7) 0.0030(7) 0.0077(7)
N16 0.0186(8) 0.0213(8) 0.0194(8) 0.0073(7) 0.0020(6) 0.0122(7)
N17 0.0181(8) 0.0184(8) 0.0212(8) 0.0064(6) 0.0019(7) 0.0112(7)
N18 0.0239(9) 0.0258(9) 0.0264(9) 0.0085(7) 0.0073(8) 0.0154(8)
C26B 0.047(2) 0.039(2) 0.0316(18) -0.0017(15) 0.0201(17) 0.0041(18)
Cl3B 0.036(3) 0.050(4) 0.055(4) 0.011(3) 0.006(3) 0.006(3)
Cl4B 0.0478(6) 0.0390(6) 0.0431(7) -0.0021(5) 0.0168(6) 0.0043(5)
C26C 0.047(2) 0.039(2) 0.0316(18) -0.0017(15) 0.0201(17) 0.0041(18)
Cl3C 0.095(9) 0.069(7) 0.072(7) 0.015(6) 0.026(7) 0.030(7)
Cl4C 0.0478(6) 0.0390(6) 0.0431(7) -0.0021(5) 0.0168(6) 0.0043(5)
C25B 0.042(2) 0.0357(18) 0.0391(18) -0.0047(14) 0.0122(16) -0.0080(16)
Cl1B 0.055(5) 0.078(6) 0.065(6) 0.031(5) 0.017(4) 0.039(5)
Cl2B 0.0505(7) 0.0424(5) 0.0416(5) 0.0054(4) 0.0059(5) 0.0031(5)

loop_
_atom_type_symbol
_atom_type_description
_atom_type_scat_dispersion_real
_atom_type_scat_dispersion_imag
_atom_type_scat_source
C C 0.0033 0.0016 'International Tables Vol C Tables 4.2.6.8 and 6.1.1.4'
H H 0.0000 0.0000 'International Tables Vol C Tables 4.2.6.8 and 6.1.1.4'
B B 0.0013 0.0007 'International Tables Vol C Tables 4.2.6.8 and 6.1.1.4'
N N 0.0061 0.0033 'International Tables Vol C Tables 4.2.6.8 and 6.1.1.4'
Co Co 0.3494 0.9721 'International Tables Vol C Tables 4.2.6.8 and 6.1.1.4'
Cl Cl 0.1484 0.1585 'International Tables Vol C Tables 4.2.6.8 and 6.1.1.4'

loop_
_geom_angle_atom_site_label_1
_geom_angle_atom_site_label_2
_geom_angle_atom_site_label_3
_geom_angle
N5 B1 N8 108.35(18)
N5 B1 N2 108.96(18)
N8 B1 N2 107.61(18)
N5 B1 H1 110.6
N8 B1 H1 110.6
N2 B1 H1 110.6
N14 B2 N11 108.52(17)
N14 B2 N17 107.82(17)
N11 B2 N17 108.01(17)
N14 B2 H2 110.8
N11 B2 H2 110.8
N17 B2 H2 110.8
C2 C1 H1A 109.5
C2 C1 H1B 109.5
H1A C1 H1B 109.5
C2 C1 H1C 109.5
H1A C1 H1C 109.5
H1B C1 H1C 109.5
N1 C2 N3 113.2(2)
N1 C2 C1 123.3(2)
N3 C2 C1 123.4(2)
N3 C3 N2 110.9(2)
N3 C3 C4 124.6(2)
N2 C3 C4 124.5(2)
C3 C4 H4A 109.5
C3 C4 H4B 109.5
H4A C4 H4B 109.5
C3 C4 H4C 109.5
H4A C4 H4C 109.5
H4B C4 H4C 109.5
C6 C5 H5A 109.5
C6 C5 H5B 109.5
H5A C5 H5B 109.5
C6 C5 H5C 109.5
H5A C5 H5C 109.5
H5B C5 H5C 109.5
N4 C6 N6 113.9(2)
N4 C6 C5 123.2(2)
N6 C6 C5 122.8(2)
N6 C7 N5 111.2(2)
N6 C7 C8 124.6(2)
N5 C7 C8 124.2(2)
C7 C8 H8A 109.5
C7 C8 H8B 109.5
H8A C8 H8B 109.5
C7 C8 H8C 109.5
H8A C8 H8C 109.5
H8B C8 H8C 109.5
C10 C9 H9A 109.5
C10 C9 H9B 109.5
H9A C9 H9B 109.5
C10 C9 H9C 109.5
H9A C9 H9C 109.5
H9B C9 H9C 109.5
N7 C10 N9 113.2(2)
N7 C10 C9 123.8(2)
N9 C10 C9 123.0(2)
N9 C11 N8 110.9(2)
N9 C11 C12 124.3(2)
N8 C11 C12 124.8(2)
C11 C12 H12A 109.5
C11 C12 H12B 109.5
H12A C12 H12B 109.5
C11 C12 H12C 109.5
H12A C12 H12C 109.5
H12B C12 H12C 109.5
C14 C13 H13A 109.5
C14 C13 H13B 109.5
H13A C13 H13B 109.5
C14 C13 H13C 109.5
H13A C13 H13C 109.5
H13B C13 H13C 109.5
N12 C14 N11 111.11(19)
N12 C14 C13 124.6(2)
N11 C14 C13 124.3(2)
N10 C15 N12 113.5(2)
N10 C15 C16 123.6(2)
N12 C15 C16 122.9(2)
C15 C16 H16A 109.5
C15 C16 H16B 109.5
H16A C16 H16B 109.5
C15 C16 H16C 109.5
H16A C16 H16C 109.5
H16B C16 H16C 109.5
C18 C17 H17A 109.5
C18 C17 H17B 109.5
H17A C17 H17B 109.5
C18 C17 H17C 109.5
H17A C17 H17C 109.5
H17B C17 H17C 109.5
N15 C18 N14 110.79(19)
N15 C18 C17 124.7(2)
N14 C18 C17 124.5(2)
N13 C19 N15 113.44(19)
N13 C19 C20 123.2(2)
N15 C19 C20 123.3(2)
C19 C20 H20A 109.5
C19 C20 H20B 109.5
H20A C20 H20B 109.5
C19 C20 H20C 109.5
H20A C20 H20C 109.5
H20B C20 H20C 109.5
C22 C21 H21A 109.5
C22 C21 H21B 109.5
H21A C21 H21B 109.5
C22 C21 H21C 109.5
H21A C21 H21C 109.5
H21B C21 H21C 109.5
N18 C22 N17 110.90(19)
N18 C22 C21 124.6(2)
N17 C22 C21 124.5(2)
N16 C23 N18 113.3(2)
N16 C23 C24 123.8(2)
N18 C23 C24 122.9(2)
C23 C24 H24A 109.5
C23 C24 H24B 109.5
H24A C24 H24B 109.5
C23 C24 H24C 109.5
H24A C24 H24C 109.5
H24B C24 H24C 109.5
Cl2 C25 Cl1 107.9(2)
Cl2 C25 H25A 110.1
Cl1 C25 H25A 110.1
Cl2 C25 H25B 110.1
Cl1 C25 H25B 110.1
H25A C25 H25B 108.4
Cl3 C26 Cl4 110.1(2)
Cl3 C26 H26A 109.6
Cl4 C26 H26A 109.6
Cl3 C26 H26B 109.6
Cl4 C26 H26B 109.6
H26A C26 H26B 108.2
N1 Co1 N4 85.02(7)
N1 Co1 N10 179.30(7)
N4 Co1 N10 94.28(7)
N1 Co1 N13 94.86(7)
N4 Co1 N13 179.72(8)
N10 Co1 N13 85.84(7)
N1 Co1 N7 86.05(7)
N4 Co1 N7 85.69(7)
N10 Co1 N7 93.88(7)
N13 Co1 N7 94.55(7)
N1 Co1 N16 94.31(7)
N4 Co1 N16 94.41(7)
N10 Co1 N16 85.76(7)
N13 Co1 N16 85.34(7)
N7 Co1 N16 179.63(7)
C2 N1 N2 104.14(17)
C2 N1 Co1 137.39(15)
N2 N1 Co1 118.40(14)
C3 N2 N1 107.84(19)
C3 N2 B1 131.52(19)
N1 N2 B1 120.55(17)
C3 N3 C2 103.9(2)
C6 N4 N5 104.14(18)
C6 N4 Co1 137.11(15)
N5 N4 Co1 118.51(14)
C7 N5 N4 107.53(19)
C7 N5 B1 131.94(19)
N4 N5 B1 120.52(17)
C7 N6 C6 103.2(2)
C10 N7 N8 104.24(17)
C10 N7 Co1 137.21(15)
N8 N7 Co1 118.41(14)
C11 N8 N7 107.89(18)
C11 N8 B1 131.87(19)
N7 N8 B1 120.24(17)
C11 N9 C10 103.79(19)
C15 N10 N11 104.43(17)
C15 N10 Co1 136.81(15)
N11 N10 Co1 118.13(13)
C14 N11 N10 107.52(18)
C14 N11 B2 131.86(18)
N10 N11 B2 120.62(17)
C14 N12 C15 103.39(18)
C19 N13 N14 104.26(17)
C19 N13 Co1 136.97(15)
N14 N13 Co1 118.01(13)
C18 N14 N13 107.69(17)
C18 N14 B2 131.76(18)
N13 N14 B2 120.55(17)
C18 N15 C19 103.81(18)
C23 N16 N17 104.53(17)
C23 N16 Co1 136.81(15)
N17 N16 Co1 118.10(14)
C22 N17 N16 107.62(18)
C22 N17 B2 132.02(18)
N16 N17 B2 120.32(17)
C22 N18 C23 103.68(19)
Cl4B C26B Cl3B 110.3(11)
Cl4B C26B H26C 109.6
Cl3B C26B H26C 109.6
Cl4B C26B H26D 109.6
Cl3B C26B H26D 109.6
H26C C26B H26D 108.1
Cl3C C26C Cl4C 110.2(11)
Cl3C C26C H26E 109.6
Cl4C C26C H26E 109.6
Cl3C C26C H26F 109.6
Cl4C C26C H26F 109.6
H26E C26C H26F 108.1
Cl1B C25B Cl2B 101.8(9)
Cl1B C25B H25C 111.4
Cl2B C25B H25C 111.4
Cl1B C25B H25D 111.4
Cl2B C25B H25D 111.4
H25C C25B H25D 109.3

loop_
_geom_bond_atom_site_label_1
_geom_bond_atom_site_label_2
_geom_bond_distance
B1 N5 1.539(3)
B1 N8 1.542(3)
B1 N2 1.542(3)
B1 H1 1.0000
B2 N14 1.542(3)
B2 N11 1.544(3)
B2 N17 1.549(3)
B2 H2 1.0000
C1 C2 1.486(3)
C1 H1A 0.9800
C1 H1B 0.9800
C1 H1C 0.9800
C2 N1 1.324(3)
C2 N3 1.351(3)
C3 N3 1.332(3)
C3 N2 1.334(3)
C3 C4 1.487(3)
C4 H4A 0.9800
C4 H4B 0.9800
C4 H4C 0.9800
C5 C6 1.485(3)
C5 H5A 0.9800
C5 H5B 0.9800
C5 H5C 0.9800
C6 N4 1.324(3)
C6 N6 1.352(3)
C7 N6 1.336(3)
C7 N5 1.345(3)
C7 C8 1.484(3)
C8 H8A 0.9800
C8 H8B 0.9800
C8 H8C 0.9800
C9 C10 1.486(3)
C9 H9A 0.9800
C9 H9B 0.9800
C9 H9C 0.9800
C10 N7 1.326(3)
C10 N9 1.357(3)
C11 N9 1.336(3)
C11 N8 1.338(3)
C11 C12 1.485(3)
C12 H12A 0.9800
C12 H12B 0.9800
C12 H12C 0.9800
C13 C14 1.486(3)
C13 H13A 0.9800
C13 H13B 0.9800
C13 H13C 0.9800
C14 N12 1.340(3)
C14 N11 1.345(3)
C15 N10 1.327(3)
C15 N12 1.354(3)
C15 C16 1.489(3)
C16 H16A 0.9800
C16 H16B 0.9800
C16 H16C 0.9800
C17 C18 1.487(3)
C17 H17A 0.9800
C17 H17B 0.9800
C17 H17C 0.9800
C18 N15 1.338(3)
C18 N14 1.344(3)
C19 N13 1.328(3)
C19 N15 1.352(3)
C19 C20 1.488(3)
C20 H20A 0.9800
C20 H20B 0.9800
C20 H20C 0.9800
C21 C22 1.484(3)
C21 H21A 0.9800
C21 H21B 0.9800
C21 H21C 0.9800
C22 N18 1.337(3)
C22 N17 1.341(3)
C23 N16 1.322(3)
C23 N18 1.356(3)
C23 C24 1.490(3)
C24 H24A 0.9800
C24 H24B 0.9800
C24 H24C 0.9800
C25 Cl2 1.738(4)
C25 Cl1 1.836(5)
C25 H25A 0.9900
C25 H25B 0.9900
C26 Cl3 1.752(4)
C26 Cl4 1.780(5)
C26 H26A 0.9900
C26 H26B 0.9900
Co1 N1 2.1362(18)
Co1 N4 2.1372(19)
Co1 N10 2.1407(19)
Co1 N13 2.1446(19)
Co1 N7 2.1459(19)
Co1 N16 2.1476(19)
N1 N2 1.381(2)
N4 N5 1.377(2)
N7 N8 1.382(2)
N10 N11 1.378(2)
N13 N14 1.382(2)
N16 N17 1.380(2)
C26B Cl4B 1.740(15)
C26B Cl3B 1.751(14)
C26B H26C 0.9900
C26B H26D 0.9900
C26C Cl3C 1.736(14)
C26C Cl4C 1.741(15)
C26C H26E 0.9900
C26C H26F 0.9900
C25B Cl1B 1.847(15)
C25B Cl2B 1.853(14)
C25B H25C 0.9900
C25B H25D 0.9900

loop_
_geom_torsion_atom_site_label_1
_geom_torsion_atom_site_label_2
_geom_torsion_atom_site_label_3
_geom_torsion_atom_site_label_4
_geom_torsion
N3 C2 N1 N2 1.0(3)
C1 C2 N1 N2 -177.1(2)
N3 C2 N1 Co1 -175.67(17)
C1 C2 N1 Co1 6.2(4)
N4 Co1 N1 C2 -139.9(2)
N13 Co1 N1 C2 39.9(2)
N7 Co1 N1 C2 134.1(2)
N16 Co1 N1 C2 -45.8(2)
N4 Co1 N1 N2 43.75(16)
N13 Co1 N1 N2 -136.50(15)
N7 Co1 N1 N2 -42.26(16)
N16 Co1 N1 N2 137.82(15)
N3 C3 N2 N1 0.4(3)
C4 C3 N2 N1 179.9(2)
N3 C3 N2 B1 177.0(2)
C4 C3 N2 B1 -3.4(4)
C2 N1 N2 C3 -0.8(2)
Co1 N1 N2 C3 176.65(15)
C2 N1 N2 B1 -177.9(2)
Co1 N1 N2 B1 -0.5(3)
N5 B1 N2 C3 126.0(2)
N8 B1 N2 C3 -116.7(3)
N5 B1 N2 N1 -57.7(2)
N8 B1 N2 N1 59.6(2)
N2 C3 N3 C2 0.3(3)
C4 C3 N3 C2 -179.3(2)
N1 C2 N3 C3 -0.8(3)
C1 C2 N3 C3 177.3(2)
N6 C6 N4 N5 -0.5(3)
C5 C6 N4 N5 -179.2(2)
N6 C6 N4 Co1 173.55(17)
C5 C6 N4 Co1 -5.1(4)
N1 Co1 N4 C6 140.7(2)
N10 Co1 N4 C6 -39.3(2)
N7 Co1 N4 C6 -132.9(2)
N16 Co1 N4 C6 46.7(2)
N1 Co1 N4 N5 -45.85(16)
N10 Co1 N4 N5 134.13(16)
N7 Co1 N4 N5 40.55(16)
N16 Co1 N4 N5 -139.81(16)
N6 C7 N5 N4 -0.2(3)
C8 C7 N5 N4 179.7(2)
N6 C7 N5 B1 -179.3(2)
C8 C7 N5 B1 0.6(4)
C6 N4 N5 C7 0.4(2)
Co1 N4 N5 C7 -175.02(15)
C6 N4 N5 B1 179.6(2)
Co1 N4 N5 B1 4.2(3)
N8 B1 N5 C7 117.6(3)
N2 B1 N5 C7 -125.6(2)
N8 B1 N5 N4 -61.4(3)
N2 B1 N5 N4 55.4(3)
N5 C7 N6 C6 -0.2(3)
C8 C7 N6 C6 180.0(2)
N4 C6 N6 C7 0.4(3)
C5 C6 N6 C7 179.1(2)
N9 C10 N7 N8 0.3(3)
C9 C10 N7 N8 -178.8(2)
N9 C10 N7 Co1 175.57(17)
C9 C10 N7 Co1 -3.5(4)
N1 Co1 N7 C10 -134.0(2)
N4 Co1 N7 C10 140.7(2)
N10 Co1 N7 C10 46.7(2)
N13 Co1 N7 C10 -39.5(2)
N1 Co1 N7 N8 40.79(16)
N4 Co1 N7 N8 -44.50(16)
N10 Co1 N7 N8 -138.51(16)
N13 Co1 N7 N8 135.36(16)
N9 C11 N8 N7 -0.7(3)
C12 C11 N8 N7 177.8(2)
N9 C11 N8 B1 179.9(2)
C12 C11 N8 B1 -1.7(4)
C10 N7 N8 C11 0.2(2)
Co1 N7 N8 C11 -176.13(15)
C10 N7 N8 B1 179.8(2)
Co1 N7 N8 B1 3.4(3)
N5 B1 N8 C11 -124.1(2)
N2 B1 N8 C11 118.2(3)
N5 B1 N8 N7 56.5(3)
N2 B1 N8 N7 -61.2(3)
N8 C11 N9 C10 0.8(3)
C12 C11 N9 C10 -177.7(2)
N7 C10 N9 C11 -0.7(3)
C9 C10 N9 C11 178.4(2)
N12 C15 N10 N11 0.3(3)
C16 C15 N10 N11 -179.6(2)
N12 C15 N10 Co1 -169.90(17)
C16 C15 N10 Co1 10.2(4)
N4 Co1 N10 C15 -49.2(2)
N13 Co1 N10 C15 131.0(2)
N7 Co1 N10 C15 36.7(2)
N16 Co1 N10 C15 -143.3(2)
N4 Co1 N10 N11 141.55(15)
N13 Co1 N10 N11 -38.20(15)
N7 Co1 N10 N11 -132.49(15)
N16 Co1 N10 N11 47.43(15)
N12 C14 N11 N10 0.2(3)
C13 C14 N11 N10 179.1(2)
N12 C14 N11 B2 -178.9(2)
C13 C14 N11 B2 0.0(4)
C15 N10 N11 C14 -0.3(2)
Co1 N10 N11 C14 172.09(15)
C15 N10 N11 B2 178.92(19)
Co1 N10 N11 B2 -8.7(2)
N14 B2 N11 C14 -117.5(2)
N17 B2 N11 C14 125.9(2)
N14 B2 N11 N10 63.5(2)
N17 B2 N11 N10 -53.1(2)
N11 C14 N12 C15 -0.1(3)
C13 C14 N12 C15 -179.0(2)
N10 C15 N12 C14 -0.2(3)
C16 C15 N12 C14 179.8(2)
N15 C19 N13 N14 0.6(2)
C20 C19 N13 N14 -178.9(2)
N15 C19 N13 Co1 -168.60(16)
C20 C19 N13 Co1 11.9(4)
N1 Co1 N13 C19 35.6(2)
N10 Co1 N13 C19 -144.4(2)
N7 Co1 N13 C19 -50.8(2)
N16 Co1 N13 C19 129.5(2)
N1 Co1 N13 N14 -132.56(15)
N10 Co1 N13 N14 47.45(15)
N7 Co1 N13 N14 141.03(15)
N16 Co1 N13 N14 -38.62(15)
N15 C18 N14 N13 -0.3(2)
C17 C18 N14 N13 179.2(2)
N15 C18 N14 B2 -179.7(2)
C17 C18 N14 B2 -0.2(4)
C19 N13 N14 C18 -0.2(2)
Co1 N13 N14 C18 171.49(14)
C19 N13 N14 B2 179.29(19)
Co1 N13 N14 B2 -9.0(2)
N11 B2 N14 C18 127.0(2)
N17 B2 N14 C18 -116.3(2)
N11 B2 N14 N13 -52.4(2)
N17 B2 N14 N13 64.4(2)
N14 C18 N15 C19 0.6(2)
C17 C18 N15 C19 -178.8(2)
N13 C19 N15 C18 -0.8(3)
C20 C19 N15 C18 178.7(2)
N18 C23 N16 N17 0.5(3)
C24 C23 N16 N17 -179.5(2)
N18 C23 N16 Co1 -170.24(17)
C24 C23 N16 Co1 9.7(4)
N1 Co1 N16 C23 -47.5(2)
N4 Co1 N16 C23 37.8(2)
N10 Co1 N16 C23 131.8(2)
N13 Co1 N16 C23 -142.0(2)
N1 Co1 N16 N17 142.71(15)
N4 Co1 N16 N17 -131.97(15)
N10 Co1 N16 N17 -37.99(15)
N13 Co1 N16 N17 48.17(15)
N18 C22 N17 N16 -0.2(3)
C21 C22 N17 N16 179.0(2)
N18 C22 N17 B2 -177.9(2)
C21 C22 N17 B2 1.2(4)
C23 N16 N17 C22 -0.2(2)
Co1 N16 N17 C22 172.66(14)
C23 N16 N17 B2 177.89(19)
Co1 N16 N17 B2 -9.3(2)
N14 B2 N17 C22 124.6(2)
N11 B2 N17 C22 -118.3(2)
N14 B2 N17 N16 -52.9(2)
N11 B2 N17 N16 64.2(2)
N17 C22 N18 C23 0.5(3)
C21 C22 N18 C23 -178.7(2)
N16 C23 N18 C22 -0.6(3)
C24 C23 N18 C22 179.4(2)
